data_9015374
loop_
_publ_author_name
'Brosset, C.'

_publ_section_title
;
 Herstellung und Kristallbau der Verbindungen Tl Al F4 und Tl2 Al F5
 _cod_database_code 1011379
;
_journal_name_full 'Zeitschrift fur Anorganische und Allgemeine Chemie'
_journal_page_first 139
_journal_page_last 147
_journal_volume 235
_journal_year 1937
_chemical_formula_sum 'Al F5 K2 O'
_space_group_IT_number 63
_symmetry_space_group_name_Hall '-C 2c 2'
_symmetry_space_group_name_H-M 'C m c m'
_cell_angle_alpha 90
_cell_angle_beta 90
_cell_angle_gamma 90
_cell_length_a 9.19
_cell_length_b 8.11
_cell_length_c 7.45
_cell_formula_units_Z 4
_cell_volume 555.255
_database_code_amcsd 0018213
_exptl_crystal_density_diffrn 2.586
_cod_duplicate_entry 1011379
_cod_original_formula_sum 'K2 Al F5 O'
_cod_database_code 9015374
_amcsd_formula_title 'Al F5 H2 K2 O'

loop_
_space_group_symop_operation_xyz
x,y,z
1/2+x,1/2+y,z
x,-y,1/2+z
1/2+x,1/2-y,1/2+z
-x,y,1/2-z
1/2-x,1/2+y,1/2-z
-x,y,z
1/2-x,1/2+y,z
x,-y,-z
1/2+x,1/2-y,-z
x,y,1/2-z
1/2+x,1/2+y,1/2-z
-x,-y,1/2+z
1/2-x,1/2-y,1/2+z
-x,-y,-z
1/2-x,1/2-y,-z

loop_
_atom_site_label
_atom_site_fract_x
_atom_site_fract_y
_atom_site_fract_z
K1 0.21000 0.30000 0.25000
Al1 0.00000 0.00000 0.00000
F1 0.19000 0.00000 0.00000
F2 0.00000 0.23000 -0.03000
F3 0.00000 0.05000 0.25000
O1 0.00000 0.50000 0.25000

loop_
_cod_related_entry_id
_cod_related_entry_database
_cod_related_entry_code
1 AMCSD 0018213
